data_4020727
loop_
_publ_author_name
'Tsutomu Konno'
'Jungha Chae'
'Tomotsugu Miyabe'
'Takashi Ishihara'

_publ_section_title
;
 Regioselective One-Step Synthesis of 4-Fluoroalkylated Isoquinolines
 via Carbopalladation Reaction of Fluorine-Containing Alkynes
;
_journal_name_full 'Journal of Organic Chemistry'
_journal_page_first 10172
_journal_page_last 10174
_journal_paper_doi 10.1021/jo051700v
_journal_volume 70
_journal_year 2005
_chemical_formula_moiety 'C17 H12 F3 N O '
_chemical_formula_sum 'C17 H12 F3 N O'
_chemical_formula_weight 303.28
_space_group_IT_number 14
_symmetry_cell_setting monoclinic
_symmetry_space_group_name_Hall '-P 2yab'
_symmetry_space_group_name_H-M 'P 1 21/a 1'
_cell_angle_alpha 90
_cell_angle_beta 93.066(9)
_cell_angle_gamma 90
_cell_formula_units_Z 4
_cell_length_a 30.895(3)
_cell_length_b 5.5887(7)
_cell_length_c 7.818(1)
_cell_measurement_temperature 198.1
_cell_volume 1348.0(3)
_exptl_crystal_density_diffrn 1.494
_cod_original_sg_symbol_H-M 'P 21/a'
_cod_original_formula_sum 'C17 H12 F3 N O '
_cod_database_code 4020727

loop_
_symmetry_equiv_pos_site_id
_symmetry_equiv_pos_as_xyz
1 +X,+Y,+Z
2 1/2-X,1/2+Y,-Z
3 -X,-Y,-Z
4 1/2+X,1/2-Y,+Z

loop_
_atom_site_label
_atom_site_type_symbol
_atom_site_fract_x
_atom_site_fract_y
_atom_site_fract_z
_atom_site_U_iso_or_equiv
_atom_site_adp_type
_atom_site_occupancy
_atom_site_symmetry_multiplicity
_atom_site_calc_flag
_atom_site_refinement_flags
_atom_site_disorder_assembly
_atom_site_disorder_group
F1 F 0.7695 0.1865 0.1007 0.0447(3) Uani 1.00 1 d . . .
F2 F 0.8192 0.3918 -0.0065 0.0472(3) Uani 1.00 1 d . . .
F3 F 0.8141 0.0156 -0.0615 0.0520(3) Uani 1.00 1 d . . .
O1 O 0.9749 0.8141 -0.1785 0.0468(3) Uani 1.00 1 d . . .
N1 N 0.9001 0.2199 0.4173 0.0342(3) Uani 1.00 1 d . . .
C1 C 0.8403 0.1214 0.2202 0.0293(3) Uani 1.00 1 d . . .
C2 C 0.8786 0.2428 0.2590 0.0295(3) Uani 1.00 1 d . . .
C3 C 0.8853 0.0645 0.5252 0.0343(4) Uani 1.00 1 d . . .
C4 C 0.8501 -0.0908 0.4910 0.0308(3) Uani 1.00 1 d . . .
C5 C 0.8390 -0.2711 0.6074 0.0357(4) Uani 1.00 1 d . . .
C6 C 0.8055 -0.4233 0.5677 0.0396(4) Uani 1.00 1 d . . .
C7 C 0.7818 -0.3994 0.4094 0.0391(4) Uani 1.00 1 d . . .
C8 C 0.7915 -0.2246 0.2946 0.0347(3) Uani 1.00 1 d . . .
C9 C 0.8260 -0.0626 0.3318 0.0290(3) Uani 1.00 1 d . . .
C10 C 0.8114 0.1790 0.0638 0.0351(4) Uani 1.00 1 d . . .
C11 C 0.9019 0.3958 0.1393 0.0296(3) Uani 1.00 1 d . . .
C12 C 0.9095 0.3165 -0.0250 0.0341(3) Uani 1.00 1 d . . .
C13 C 0.9339 0.4500 -0.1346 0.0357(3) Uani 1.00 1 d . . .
C14 C 0.9510 0.6673 -0.0800 0.0340(3) Uani 1.00 1 d . . .
C15 C 0.9443 0.7492 0.0852 0.0366(4) Uani 1.00 1 d . . .
C16 C 0.9201 0.6137 0.1927 0.0336(3) Uani 1.00 1 d . . .
C17 C 0.9860 0.7267 -0.3411 0.0467(4) Uani 1.00 1 d . . .

loop_
_atom_site_aniso_label
_atom_site_aniso_U_11
_atom_site_aniso_U_22
_atom_site_aniso_U_33
_atom_site_aniso_U_12
_atom_site_aniso_U_13
_atom_site_aniso_U_23
F1 0.0295 0.0630 0.0407 0.0036 -0.0063 0.0058
F2 0.0445 0.0554 0.0407 0.0003 -0.0076 0.0153
F3 0.0575 0.0685 0.0290 0.0024 -0.0079 -0.0158
O1 0.0543 0.0466 0.0398 -0.0157 0.0035 0.0051
N1 0.0319 0.0447 0.0257 -0.0017 -0.0017 -0.0030
C1 0.0291 0.0360 0.0228 0.0034 0.0005 -0.0034
C2 0.0294 0.0347 0.0244 0.0040 0.0011 -0.0051
C3 0.0336 0.0451 0.0237 0.0020 -0.0029 -0.0030
C4 0.0294 0.0384 0.0245 0.0050 0.0025 -0.0040
C5 0.0369 0.0424 0.0278 0.0064 0.0031 0.0008
C6 0.0429 0.0396 0.0369 0.0024 0.0091 0.0020
C7 0.0382 0.0392 0.0403 -0.0040 0.0055 -0.0045
C8 0.0325 0.0410 0.0305 0.0004 0.0012 -0.0060
C9 0.0278 0.0346 0.0248 0.0050 0.0023 -0.0049
C10 0.0338 0.0446 0.0264 -0.0001 -0.0032 -0.0002
C11 0.0275 0.0338 0.0273 0.0027 -0.0007 -0.0019
C12 0.0390 0.0328 0.0305 -0.0045 0.0025 -0.0054
C13 0.0399 0.0390 0.0284 -0.0021 0.0045 -0.0040
C14 0.0322 0.0351 0.0343 -0.0012 -0.0025 0.0045
C15 0.0398 0.0320 0.0374 -0.0014 -0.0044 -0.0036
C16 0.0355 0.0352 0.0297 0.0040 -0.0031 -0.0057
C17 0.0431 0.0585 0.0390 -0.0017 0.0062 0.0104

loop_
_geom_bond_atom_site_label_1
_geom_bond_atom_site_label_2
_geom_bond_distance
_geom_bond_publ_flag
_geom_bond_site_symmetry_1
_geom_bond_site_symmetry_2
F1 C10 1.3423 ? . .
F2 C10 1.3379 ? . .
F3 C10 1.3455 ? . .
O1 C14 1.3677 ? . .
O1 C17 1.4211 ? . .
N1 C2 1.3795 ? . .
N1 C3 1.3096 ? . .
C1 C2 1.3839 ? . .
C1 C9 1.4335 ? . .
C1 C10 1.5092 ? . .
C2 C11 1.4835 ? . .
C3 C4 1.4069 ? . .
C4 C5 1.4118 ? . .
C4 C9 1.4244 ? . .
C5 C6 1.3634 ? . .
C6 C7 1.4097 ? . .
C7 C8 1.3707 ? . .
C8 C9 1.4157 ? . .
C11 C12 1.3902 ? . .
C11 C16 1.3947 ? . .
C12 C13 1.3891 ? . .
C13 C14 1.3833 ? . .
C14 C15 1.3963 ? . .
C15 C16 1.3813 ? . .

loop_
_cod_related_entry_id
_cod_related_entry_database
_cod_related_entry_code
1 ChemSpider 9834203
